data_4513925
loop_
_publ_author_name
'Strom, Alexandra E.'
'Balcells, David'
'Hartwig, John F.'

_publ_section_title
;
 Synthetic and Computational Studies on the Rhodium-Catalyzed
 Hydroamination of Aminoalkenes
;
_journal_issue 9
_journal_name_full 'ACS Catalysis'
_journal_page_first 5651
_journal_paper_doi 10.1021/acscatal.6b01320
_journal_volume 6
_journal_year 2016
_chemical_formula_sum 'C22 H35 B F4 P Rh'
_chemical_formula_weight 520.19
_chemical_name_common AESI-297
_chemical_name_systematic
;
 Compound-(L5)Rh
;
_space_group.centring_type P

_space_group_IT_number 2
_space_group.IT_number 2

_symmetry_cell_setting triclinic
_symmetry_space_group_name_Hall '-P 1'
_symmetry_space_group_name_H-M 'P -1'
_atom_sites_solution_hydrogens geom
_atom_sites_solution_primary direct
_atom_sites_solution_secondary difmap
_audit_creation_method SHELXL-97
_cell_angle_alpha 91.342(2)
_cell_angle_beta 100.9810(10)
_cell_angle_gamma 115.4200(10)
_cell_formula_units_Z 2
_cell_length_a 10.1423(4)
_cell_length_b 10.3515(4)
_cell_length_c 12.0166(5)
_cell_measurement_reflns_used 9892
_cell_measurement_temperature 100(2)
_cell_measurement_theta_max 25.35
_cell_measurement_theta_min 2.19
_cell_volume 1110.70(8)
_computing_cell_refinement 'Bruker SAINT'
_computing_data_collection 'Bruker APEX2'
_computing_data_reduction 'Bruker SAINT'
_computing_molecular_graphics ORTEP-32
_computing_publication_material WinGX
_computing_structure_refinement SHELXL-97
_computing_structure_solution SIR-2011
_diffrn_ambient_temperature 100(2)
_diffrn_detector_area_resol_mean 8.366
_diffrn_measured_fraction_theta_full 0.995
_diffrn_measured_fraction_theta_max 0.991
_diffrn_measurement_device_type 'Bruker APEX-II CCD'
_diffrn_measurement_method 'phi and omega scans'
_diffrn_radiation_monochromator 'QUAZAR multilayer mirrors'
_diffrn_radiation_source 'microfocus sealed tube'
_diffrn_radiation_type MoK\a
_diffrn_radiation_wavelength 0.71073
_diffrn_reflns_av_R_equivalents 0.0199
_diffrn_reflns_av_sigmaI/netI 0.0197
_diffrn_reflns_limit_h_max 12
_diffrn_reflns_limit_h_min -11
_diffrn_reflns_limit_k_max 12
_diffrn_reflns_limit_k_min -12
_diffrn_reflns_limit_l_max 13
_diffrn_reflns_limit_l_min -14
_diffrn_reflns_number 12124
_diffrn_reflns_theta_full 25.00
_diffrn_reflns_theta_max 25.36
_diffrn_reflns_theta_min 1.74
_exptl_absorpt_coefficient_mu 0.880
_exptl_absorpt_correction_T_max 0.9656
_exptl_absorpt_correction_T_min 0.9491
_exptl_absorpt_correction_type multi-scan
_exptl_absorpt_process_details SADABS
_exptl_crystal_colour orange
_exptl_crystal_density_diffrn 1.555
_exptl_crystal_density_method 'not measured'
_exptl_crystal_description prism
_exptl_crystal_F_000 536
_exptl_crystal_size_max 0.06
_exptl_crystal_size_mid 0.04
_exptl_crystal_size_min 0.04
_refine_diff_density_max 0.703
_refine_diff_density_min -0.245
_refine_diff_density_rms 0.060
_refine_ls_extinction_method none
_refine_ls_goodness_of_fit_ref 1.082
_refine_ls_hydrogen_treatment constr
_refine_ls_matrix_type full
_refine_ls_number_parameters 262
_refine_ls_number_reflns 4046
_refine_ls_number_restraints 0
_refine_ls_restrained_S_all 1.082
_refine_ls_R_factor_all 0.0214
_refine_ls_R_factor_gt 0.0204
_refine_ls_shift/su_max 0.000
_refine_ls_shift/su_mean 0.000
_refine_ls_structure_factor_coef Fsqd
_refine_ls_weighting_details 'calc w=1/[\s^2^(Fo^2^)+(0.0199P)^2^+1.1331P] where P=(Fo^2^+2Fc^2^)/3'
_refine_ls_weighting_scheme calc
_refine_ls_wR_factor_gt 0.0512
_refine_ls_wR_factor_ref 0.0520
_reflns_number_gt 3890
_reflns_number_total 4046
_reflns_threshold_expression >2sigma(I)
_cod_data_source_file cs6b01320_si_005.cif
_cod_data_source_block Compound-(L5)Rh
_cod_depositor_comments
;
The following automatic conversions were performed:

'_symmetry_cell_setting' value 'Triclinic' changed to 'triclinic'
according to
/usr/data/users/saulius/crontab/automatic-downloads/rss-feeds/ACS/lib/dictionaries/cif_core.dic
dictionary named 'cif_core.dic' version 2.4.2 from 2011-04-26.

Automatic conversion script
Id: cif_fix_values 4268 2015-11-12 08:31:59Z antanas 

 Adding full bibliography for 4513923--4513925.cif.

The following automatic conversions were performed:

'_space_group.centring_type' value 'primitive' was replaced with the
value 'P' as specified in the replacement file
'/home/antanas/src/cod-tools/trunk/data/replacement-values/replacement_values.lst'.

Automatic conversion script
Id: cif_fix_values 5642 2017-10-24 12:04:52Z antanas 
;
_cod_original_cell_volume 1110.69(8)
_cod_original_sg_symbol_H-M P-1
_cod_database_code 4513925

loop_
_symmetry_equiv_pos_as_xyz
'x, y, z'
'-x, -y, -z'

loop_
_atom_site_label
_atom_site_type_symbol
_atom_site_fract_x
_atom_site_fract_y
_atom_site_fract_z
_atom_site_U_iso_or_equiv
_atom_site_adp_type
_atom_site_occupancy
_atom_site_symmetry_multiplicity
_atom_site_calc_flag
_atom_site_refinement_flags
C1 C 0.5929(2) 0.2644(2) 0.27612(17) 0.0160(4) Uani 1 1 d .
C2 C 0.5978(2) 0.1730(2) 0.18755(17) 0.0181(4) Uani 1 1 d .
H2 H 0.6056 0.0870 0.2041 0.022 Uiso 1 1 calc R
C3 C 0.5909(2) 0.2109(2) 0.07610(18) 0.0202(4) Uani 1 1 d .
H3 H 0.5911 0.1491 0.0165 0.024 Uiso 1 1 calc R
C4 C 0.5838(2) 0.3411(2) 0.05246(18) 0.0194(4) Uani 1 1 d .
H4 H 0.5733 0.3641 -0.0238 0.023 Uiso 1 1 calc R
C5 C 0.5920(2) 0.4365(2) 0.14151(17) 0.0184(4) Uani 1 1 d .
H5 H 0.5932 0.5265 0.1257 0.022 Uiso 1 1 calc R
C6 C 0.5985(2) 0.4002(2) 0.25377(17) 0.0178(4) Uani 1 1 d .
H6 H 0.6065 0.4660 0.3140 0.021 Uiso 1 1 calc R
C7 C 0.5710(2) 0.2106(2) 0.39059(16) 0.0171(4) Uani 1 1 d .
H7A H 0.5676 0.2853 0.4414 0.021 Uiso 1 1 calc R
H7B H 0.6568 0.1925 0.4268 0.021 Uiso 1 1 calc R
C8 C 0.4249(2) 0.0710(2) 0.37601(16) 0.0156(4) Uani 1 1 d .
H8A H 0.3950 0.0561 0.4502 0.019 Uiso 1 1 calc R
H8B H 0.4425 -0.0116 0.3526 0.019 Uiso 1 1 calc R
C9 C 0.1682(2) 0.1389(2) 0.35036(16) 0.0138(4) Uani 1 1 d .
H9 H 0.1726 0.0977 0.4247 0.017 Uiso 1 1 calc R
C10 C 0.2461(2) 0.3039(2) 0.37954(17) 0.0181(4) Uani 1 1 d .
H10A H 0.3511 0.3350 0.4208 0.022 Uiso 1 1 calc R
H10B H 0.2475 0.3496 0.3081 0.022 Uiso 1 1 calc R
C11 C 0.1651(2) 0.3537(2) 0.45374(18) 0.0207(4) Uani 1 1 d .
H11A H 0.1778 0.3204 0.5299 0.025 Uiso 1 1 calc R
H11B H 0.2114 0.4603 0.4645 0.025 Uiso 1 1 calc R
C12 C -0.0017(2) 0.2961(2) 0.40061(18) 0.0200(4) Uani 1 1 d .
H12A H -0.0510 0.3234 0.4542 0.024 Uiso 1 1 calc R
H12B H -0.0152 0.3400 0.3296 0.024 Uiso 1 1 calc R
C13 C -0.0752(2) 0.1325(2) 0.37336(17) 0.0186(4) Uani 1 1 d .
H13A H -0.1822 0.0982 0.3363 0.022 Uiso 1 1 calc R
H13B H -0.0696 0.0883 0.4452 0.022 Uiso 1 1 calc R
C14 C 0.0015(2) 0.0850(2) 0.29458(16) 0.0166(4) Uani 1 1 d .
H14A H -0.0090 0.1243 0.2209 0.020 Uiso 1 1 calc R
H14B H -0.0471 -0.0215 0.2793 0.020 Uiso 1 1 calc R
C15 C 0.1457(2) -0.11496(19) 0.21738(16) 0.0137(4) Uani 1 1 d .
H15 H 0.0519 -0.1199 0.1682 0.016 Uiso 1 1 calc R
C16 C 0.1009(2) -0.2058(2) 0.31553(16) 0.0170(4) Uani 1 1 d .
H16A H 0.1916 -0.2024 0.3666 0.020 Uiso 1 1 calc R
H16B H 0.0526 -0.1653 0.3608 0.020 Uiso 1 1 calc R
C17 C -0.0071(2) -0.3622(2) 0.26817(17) 0.0194(4) Uani 1 1 d .
H17A H -0.0322 -0.4198 0.3323 0.023 Uiso 1 1 calc R
H17B H -0.1010 -0.3660 0.2221 0.023 Uiso 1 1 calc R
C18 C 0.0611(2) -0.4274(2) 0.19409(17) 0.0198(4) Uani 1 1 d .
H18A H 0.1496 -0.4322 0.2418 0.024 Uiso 1 1 calc R
H18B H -0.0129 -0.5268 0.1618 0.024 Uiso 1 1 calc R
C19 C 0.1079(2) -0.3376(2) 0.09728(17) 0.0178(4) Uani 1 1 d .
H19A H 0.0177 -0.3421 0.0446 0.021 Uiso 1 1 calc R
H19B H 0.1576 -0.3783 0.0537 0.021 Uiso 1 1 calc R
C20 C 0.2149(2) -0.1800(2) 0.14292(17) 0.0164(4) Uani 1 1 d .
H20A H 0.2381 -0.1234 0.0780 0.020 Uiso 1 1 calc R
H20B H 0.3098 -0.1743 0.1886 0.020 Uiso 1 1 calc R
C21 C 0.2076(2) 0.2473(2) 0.05530(18) 0.0233(5) Uani 1 1 d .
H21A H 0.2472 0.3392 0.0244 0.028 Uiso 1 1 d R
H22A H 0.2396 0.1281 -0.0636 0.028 Uiso 1 1 d R
C22 C 0.2042(2) 0.1243(2) 0.00173(17) 0.0230(5) Uani 1 1 d .
H21B H 0.1383 0.2395 0.0976 0.028 Uiso 1 1 d R
H22B H 0.1261 0.0303 0.0093 0.028 Uiso 1 1 d R
B1 B 0.5776(3) -0.2373(3) 0.2744(2) 0.0235(5) Uani 1 1 d .
F1 F 0.57977(16) -0.14007(14) 0.19423(12) 0.0345(3) Uani 1 1 d .
F2 F 0.70664(15) -0.25498(14) 0.28361(13) 0.0369(3) Uani 1 1 d .
F3 F 0.45246(15) -0.36738(14) 0.23253(13) 0.0358(3) Uani 1 1 d .
F4 F 0.5715(2) -0.1812(2) 0.37603(14) 0.0608(5) Uani 1 1 d .
P1 P 0.27092(5) 0.07654(5) 0.26795(4) 0.01169(10) Uani 1 1 d .
Rh1 Rh 0.390719(15) 0.214204(15) 0.143053(12) 0.01206(6) Uani 1 1 d .

loop_
_atom_site_aniso_label
_atom_site_aniso_U_11
_atom_site_aniso_U_22
_atom_site_aniso_U_33
_atom_site_aniso_U_23
_atom_site_aniso_U_13
_atom_site_aniso_U_12
C1 0.0094(9) 0.0173(9) 0.0173(10) 0.0003(8) 0.0000(7) 0.0036(7)
C2 0.0124(9) 0.0193(10) 0.0240(11) 0.0016(8) 0.0040(8) 0.0084(8)
C3 0.0148(10) 0.0258(11) 0.0212(10) -0.0008(8) 0.0066(8) 0.0094(8)
C4 0.0136(9) 0.0237(10) 0.0192(10) 0.0054(8) 0.0067(8) 0.0053(8)
C5 0.0138(9) 0.0152(9) 0.0237(11) 0.0054(8) 0.0042(8) 0.0039(8)
C6 0.0123(9) 0.0162(9) 0.0209(10) -0.0013(8) 0.0024(8) 0.0034(8)
C7 0.0145(9) 0.0183(10) 0.0156(10) -0.0011(8) -0.0016(7) 0.0068(8)
C8 0.0163(9) 0.0168(9) 0.0132(9) 0.0015(7) 0.0008(7) 0.0080(8)
C9 0.0167(9) 0.0143(9) 0.0113(9) 0.0010(7) 0.0049(7) 0.0069(8)
C10 0.0168(10) 0.0146(10) 0.0212(10) -0.0013(8) 0.0045(8) 0.0053(8)
C11 0.0244(11) 0.0169(10) 0.0204(10) -0.0029(8) 0.0052(8) 0.0088(8)
C12 0.0263(11) 0.0218(11) 0.0190(10) 0.0041(8) 0.0092(8) 0.0153(9)
C13 0.0173(10) 0.0205(10) 0.0195(10) 0.0022(8) 0.0061(8) 0.0091(8)
C14 0.0156(9) 0.0181(10) 0.0156(9) 0.0004(8) 0.0044(8) 0.0068(8)
C15 0.0141(9) 0.0118(9) 0.0135(9) -0.0007(7) 0.0029(7) 0.0045(7)
C16 0.0219(10) 0.0146(9) 0.0141(9) 0.0018(8) 0.0069(8) 0.0065(8)
C17 0.0217(10) 0.0139(9) 0.0201(10) 0.0032(8) 0.0086(8) 0.0040(8)
C18 0.0238(11) 0.0136(9) 0.0207(10) 0.0000(8) 0.0052(8) 0.0069(8)
C19 0.0206(10) 0.0155(10) 0.0171(10) -0.0021(8) 0.0050(8) 0.0077(8)
C20 0.0174(10) 0.0155(10) 0.0166(10) -0.0003(8) 0.0051(8) 0.0070(8)
C21 0.0163(10) 0.0346(12) 0.0222(11) 0.0142(9) 0.0050(8) 0.0133(9)
C22 0.0157(10) 0.0324(12) 0.0129(10) 0.0045(9) -0.0007(8) 0.0047(9)
B1 0.0290(13) 0.0212(12) 0.0233(12) -0.0011(10) 0.0055(10) 0.0140(10)
F1 0.0399(8) 0.0303(7) 0.0361(8) 0.0088(6) 0.0045(6) 0.0193(6)
F2 0.0283(7) 0.0273(7) 0.0560(9) 0.0043(6) 0.0012(6) 0.0165(6)
F3 0.0293(7) 0.0267(7) 0.0502(9) 0.0024(6) 0.0122(6) 0.0101(6)
F4 0.0874(13) 0.0696(12) 0.0307(9) -0.0094(8) 0.0209(9) 0.0371(11)
P1 0.0123(2) 0.0119(2) 0.0107(2) 0.00090(18) 0.00242(18) 0.00520(18)
Rh1 0.01143(8) 0.01287(9) 0.01152(9) 0.00192(6) 0.00286(6) 0.00489(6)

loop_
_atom_type_symbol
_atom_type_description
_atom_type_scat_dispersion_real
_atom_type_scat_dispersion_imag
_atom_type_scat_source
C C 0.0033 0.0016 'International Tables Vol C Tables 4.2.6.8 and 6.1.1.4'
H H 0.0000 0.0000 'International Tables Vol C Tables 4.2.6.8 and 6.1.1.4'
B B 0.0013 0.0007 'International Tables Vol C Tables 4.2.6.8 and 6.1.1.4'
F F 0.0171 0.0103 'International Tables Vol C Tables 4.2.6.8 and 6.1.1.4'
P P 0.1023 0.0942 'International Tables Vol C Tables 4.2.6.8 and 6.1.1.4'
Rh Rh -1.1178 0.9187 'International Tables Vol C Tables 4.2.6.8 and 6.1.1.4'

loop_
_geom_angle_atom_site_label_1
_geom_angle_atom_site_label_2
_geom_angle_atom_site_label_3
_geom_angle
C6 C1 C2 119.75(18)
C6 C1 C7 120.55(18)
C2 C1 C7 119.57(17)
C6 C1 Rh1 75.20(11)
C2 C1 Rh1 74.84(11)
C7 C1 Rh1 117.31(12)
C3 C2 C1 119.73(18)
C3 C2 Rh1 74.24(11)
C1 C2 Rh1 68.06(10)
C3 C2 H2 120.1
C1 C2 H2 120.1
Rh1 C2 H2 130.0
C2 C3 C4 119.95(19)
C2 C3 Rh1 70.48(11)
C4 C3 Rh1 72.04(11)
C2 C3 H3 120.0
C4 C3 H3 120.0
Rh1 C3 H3 130.0
C5 C4 C3 120.12(19)
C5 C4 Rh1 72.73(11)
C3 C4 Rh1 72.68(11)
C5 C4 H4 119.9
C3 C4 H4 119.9
Rh1 C4 H4 126.6
C4 C5 C6 120.63(18)
C4 C5 Rh1 72.19(11)
C6 C5 Rh1 70.62(11)
C4 C5 H5 119.7
C6 C5 H5 119.7
Rh1 C5 H5 130.1
C5 C6 C1 119.34(18)
C5 C6 Rh1 73.99(11)
C1 C6 Rh1 68.08(10)
C5 C6 H6 120.3
C1 C6 H6 120.3
Rh1 C6 H6 130.0
C1 C7 C8 110.75(15)
C1 C7 H7A 109.5
C8 C7 H7A 109.5
C1 C7 H7B 109.5
C8 C7 H7B 109.5
H7A C7 H7B 108.1
C7 C8 P1 111.92(13)
C7 C8 H8A 109.2
P1 C8 H8A 109.2
C7 C8 H8B 109.2
P1 C8 H8B 109.2
H8A C8 H8B 107.9
C14 C9 C10 111.03(16)
C14 C9 P1 114.22(13)
C10 C9 P1 111.56(13)
C14 C9 H9 106.5
C10 C9 H9 106.5
P1 C9 H9 106.5
C11 C10 C9 111.13(16)
C11 C10 H10A 109.4
C9 C10 H10A 109.4
C11 C10 H10B 109.4
C9 C10 H10B 109.4
H10A C10 H10B 108.0
C12 C11 C10 112.19(16)
C12 C11 H11A 109.2
C10 C11 H11A 109.2
C12 C11 H11B 109.2
C10 C11 H11B 109.2
H11A C11 H11B 107.9
C13 C12 C11 110.95(16)
C13 C12 H12A 109.4
C11 C12 H12A 109.4
C13 C12 H12B 109.4
C11 C12 H12B 109.4
H12A C12 H12B 108.0
C12 C13 C14 111.27(16)
C12 C13 H13A 109.4
C14 C13 H13A 109.4
C12 C13 H13B 109.4
C14 C13 H13B 109.4
H13A C13 H13B 108.0
C13 C14 C9 110.02(15)
C13 C14 H14A 109.7
C9 C14 H14A 109.7
C13 C14 H14B 109.7
C9 C14 H14B 109.7
H14A C14 H14B 108.2
C20 C15 C16 110.40(15)
C20 C15 P1 111.33(13)
C16 C15 P1 112.78(13)
C20 C15 H15 107.3
C16 C15 H15 107.3
P1 C15 H15 107.3
C17 C16 C15 110.37(15)
C17 C16 H16A 109.6
C15 C16 H16A 109.6
C17 C16 H16B 109.6
C15 C16 H16B 109.6
H16A C16 H16B 108.1
C18 C17 C16 111.31(16)
C18 C17 H17A 109.4
C16 C17 H17A 109.4
C18 C17 H17B 109.4
C16 C17 H17B 109.4
H17A C17 H17B 108.0
C19 C18 C17 110.91(16)
C19 C18 H18A 109.5
C17 C18 H18A 109.5
C19 C18 H18B 109.5
C17 C18 H18B 109.5
H18A C18 H18B 108.0
C18 C19 C20 111.36(16)
C18 C19 H19A 109.4
C20 C19 H19A 109.4
C18 C19 H19B 109.4
C20 C19 H19B 109.4
H19A C19 H19B 108.0
C19 C20 C15 111.16(15)
C19 C20 H20A 109.4
C15 C20 H20A 109.4
C19 C20 H20B 109.4
C15 C20 H20B 109.4
H20A C20 H20B 108.0
C22 C21 Rh1 71.04(12)
C22 C21 H21A 121.1
Rh1 C21 H21A 108.3
C22 C21 H21B 120.6
Rh1 C21 H21B 114.7
H21A C21 H21B 112.7
C21 C22 Rh1 70.55(11)
C21 C22 H22A 120.8
Rh1 C22 H22A 108.2
C21 C22 H22B 118.6
Rh1 C22 H22B 115.1
H22A C22 H22B 114.6
F4 B1 F2 111.3(2)
F4 B1 F3 111.7(2)
F2 B1 F3 110.10(18)
F4 B1 F1 108.33(19)
F2 B1 F1 107.77(19)
F3 B1 F1 107.44(18)
C15 P1 C9 105.62(8)
C15 P1 C8 103.66(9)
C9 P1 C8 105.06(9)
C15 P1 Rh1 117.50(6)
C9 P1 Rh1 119.80(6)
C8 P1 Rh1 103.26(6)
C21 Rh1 C22 38.41(9)
C21 Rh1 C1 155.13(8)
C22 Rh1 C1 166.47(8)
C21 Rh1 P1 96.40(6)
C22 Rh1 P1 95.31(6)
C1 Rh1 P1 84.06(5)
C21 Rh1 C2 164.07(8)
C22 Rh1 C2 130.00(8)
C1 Rh1 C2 37.10(7)
P1 Rh1 C2 95.83(5)
C21 Rh1 C6 121.02(8)
C22 Rh1 C6 153.72(8)
C1 Rh1 C6 36.72(7)
P1 Rh1 C6 104.97(5)
C2 Rh1 C6 65.06(7)
C21 Rh1 C4 104.44(8)
C22 Rh1 C4 101.18(8)
C1 Rh1 C4 76.92(7)
P1 Rh1 C4 159.16(5)
C2 Rh1 C4 63.75(7)
C6 Rh1 C4 63.85(7)
C21 Rh1 C5 101.53(8)
C22 Rh1 C5 120.84(8)
C1 Rh1 C5 64.96(7)
P1 Rh1 C5 139.72(5)
C2 Rh1 C5 75.17(7)
C6 Rh1 C5 35.39(7)
C4 Rh1 C5 35.08(7)
C21 Rh1 C3 129.23(8)
C22 Rh1 C3 105.33(8)
C1 Rh1 C3 65.30(7)
P1 Rh1 C3 127.41(5)
C2 Rh1 C3 35.28(7)
C6 Rh1 C3 75.47(7)
C4 Rh1 C3 35.28(7)
C5 Rh1 C3 63.06(7)

loop_
_geom_bond_atom_site_label_1
_geom_bond_atom_site_label_2
_geom_bond_distance
C1 C6 1.417(3)
C1 C2 1.429(3)
C1 C7 1.516(3)
C1 Rh1 2.1978(18)
C2 C3 1.402(3)
C2 Rh1 2.2869(19)
C2 H2 0.9500
C3 C4 1.413(3)
C3 Rh1 2.335(2)
C3 H3 0.9500
C4 C5 1.405(3)
C4 Rh1 2.3269(19)
C4 H4 0.9500
C5 C6 1.406(3)
C5 Rh1 2.3338(19)
C5 H5 0.9500
C6 Rh1 2.2904(19)
C6 H6 0.9500
C7 C8 1.538(3)
C7 H7A 0.9900
C7 H7B 0.9900
C8 P1 1.8537(19)
C8 H8A 0.9900
C8 H8B 0.9900
C9 C14 1.537(3)
C9 C10 1.540(3)
C9 P1 1.8496(19)
C9 H9 1.0000
C10 C11 1.535(3)
C10 H10A 0.9900
C10 H10B 0.9900
C11 C12 1.527(3)
C11 H11A 0.9900
C11 H11B 0.9900
C12 C13 1.526(3)
C12 H12A 0.9900
C12 H12B 0.9900
C13 C14 1.526(3)
C13 H13A 0.9900
C13 H13B 0.9900
C14 H14A 0.9900
C14 H14B 0.9900
C15 C20 1.537(3)
C15 C16 1.540(3)
C15 P1 1.8438(18)
C15 H15 1.0000
C16 C17 1.530(3)
C16 H16A 0.9900
C16 H16B 0.9900
C17 C18 1.528(3)
C17 H17A 0.9900
C17 H17B 0.9900
C18 C19 1.525(3)
C18 H18A 0.9900
C18 H18B 0.9900
C19 C20 1.534(3)
C19 H19A 0.9900
C19 H19B 0.9900
C20 H20A 0.9900
C20 H20B 0.9900
C21 C22 1.396(3)
C21 Rh1 2.120(2)
C21 H21A 0.9752
C21 H21B 0.9212
C22 Rh1 2.1260(19)
C22 H22A 0.9181
C22 H22B 0.9759
B1 F4 1.364(3)
B1 F2 1.382(3)
B1 F3 1.391(3)
B1 F1 1.406(3)
P1 Rh1 2.2512(5)
